data_7245239
loop_
_publ_author_name
'Haj Hassani Sohi, Takin'
'Maass, Felix Lasse Timon'
'Czekelius, Constantin'
'Suta, Markus'
'Vasylyeva, Vera'

_publ_section_title
;
 Co-crystallization of organic chromophore roseolumiflavin and effect on
 its optical characteristics
;
_journal_name_full CrystEngComm
_journal_paper_doi 10.1039/D2CE00589A
_journal_year 2022
_chemical_formula_moiety 'C14 H15 N5 O2, C4 H2 O4'
_chemical_formula_sum 'C18 H17 N5 O6'
_chemical_formula_weight 399.36
_chemical_name_common 'roseolumiflavin acetylenedicarboxylic acid'
_chemical_name_systematic '8-(dimethylamino)-7,10-dimethylbenzo[g]pteridine-2,4(3H,10H)-dione but-2-ynedioic acid'
_space_group_crystal_system orthorhombic
_space_group_IT_number 61
_space_group_name_Hall '-P 2ac 2ab'
_space_group_name_H-M_alt 'P b c a'
_atom_sites_solution_hydrogens difmap
_atom_sites_solution_primary dual
_audit_creation_date 2022-04-19
_audit_creation_method
;
Olex2 1.5
(compiled 2022.04.07 svn.rca3783a0 for OlexSys, GUI svn.r6498)
;
_audit_update_record
;
2022-04-24 deposited with the CCDC.	2022-08-01 downloaded from the CCDC.
;
_cell_angle_alpha 90
_cell_angle_beta 90
_cell_angle_gamma 90
_cell_formula_units_Z 8
_cell_length_a 6.9603(4)
_cell_length_b 18.1475(7)
_cell_length_c 28.0356(12)
_cell_measurement_reflns_used 2174
_cell_measurement_temperature 100.00(10)
_cell_measurement_theta_max 69.2990
_cell_measurement_theta_min 3.1490
_cell_volume 3541.2(3)
_computing_cell_refinement 'CrysAlisPro 1.171.40.53 (Rigaku OD, 2019)'
_computing_data_collection 'CrysAlisPro 1.171.40.53 (Rigaku OD, 2019)'
_computing_data_reduction 'CrysAlisPro 1.171.40.53 (Rigaku OD, 2019)'
_computing_molecular_graphics 'Olex2 1.5 (Dolomanov et al., 2009)'
_computing_publication_material 'Olex2 1.5 (Dolomanov et al., 2009)'
_computing_structure_refinement 'SHELXL 2018/3 (Sheldrick, 2015)'
_computing_structure_solution 'SHELXT 2018/2 (Sheldrick, 2018)'
_diffrn_ambient_environment N~2~
_diffrn_ambient_temperature 100.00(10)
_diffrn_detector 'CCD plate'
_diffrn_detector_area_resol_mean 10.0000
_diffrn_detector_type HyPix
_diffrn_measured_fraction_theta_full 0.995
_diffrn_measured_fraction_theta_max 0.989
_diffrn_measurement_details
;
List of Runs (angles in degrees, time in seconds):

  # Type    Start    End  Width  t~exp~   \w     \q     \k     \f   Frames
#--------------------------------------------------------------------------
  1  \w    -62.00 -27.00   0.50  250.00    --  -90.00  51.00 155.00   70
  2  \w   -156.00 -99.00   0.50  250.00    --  -90.00 -51.00   9.00  114
  3  \w   -138.00 -87.00   0.50  250.00    --  -90.00-113.00 140.00  102
  4  \w    -65.00 -24.00   0.50  250.00    --  -90.00  72.00 -10.00   82
  5  \w     37.00  86.00   0.50  250.00    --  109.41 -72.00-140.00   98
  6  \w    -25.00   1.00   0.50  100.00    --  -49.27  19.00 120.00   52
  7  \w    -29.00  25.00   0.50  100.00    --  -49.27  19.00-120.00  108
  8  \w     -5.00  24.00   0.50  100.00    --   49.27 -38.00 150.00   58
  9  \w    -23.00  21.00   0.50  100.00    --   49.27 -19.00-120.00   88
 10  \w    -13.00  17.00   0.50  100.00    --   49.27 -19.00-150.00   60
 11  \w    -44.00 -18.00   0.50  250.00    --  -90.00  38.00-180.00   52
 12  \w    -47.00 -21.00   0.50  250.00    --  -90.00  38.00 120.00   52
 13  \w    -47.00 -21.00   0.50  250.00    --  -90.00  38.00  90.00   52
 14  \w     40.00  86.00   0.50  250.00    --  109.41 -77.00 120.00   92
 15  \w    118.00 178.00   0.50  250.00    --  109.41 125.00 -60.00  120
;
_diffrn_measurement_device 'four-circle diffractometer'
_diffrn_measurement_device_type 'XtaLAB Synergy, Dualflex, HyPix'
_diffrn_measurement_method '\w scans'
_diffrn_orient_matrix_type 'CrysAlisPro convention (1999,Acta A55,543-557)'
_diffrn_orient_matrix_UB_11 -0.0178223000
_diffrn_orient_matrix_UB_12 0.0830106000
_diffrn_orient_matrix_UB_13 -0.0107301000
_diffrn_orient_matrix_UB_21 -0.1361026000
_diffrn_orient_matrix_UB_22 0.0090532000
_diffrn_orient_matrix_UB_23 0.0429409000
_diffrn_orient_matrix_UB_31 0.1736478000
_diffrn_orient_matrix_UB_32 0.0154327000
_diffrn_orient_matrix_UB_33 0.0325313000
_diffrn_radiation_monochromator mirror
_diffrn_radiation_probe x-ray
_diffrn_radiation_type 'Cu K\a'
_diffrn_radiation_wavelength 1.54184
_diffrn_reflns_av_R_equivalents 0.0876
_diffrn_reflns_av_unetI/netI 0.0731
_diffrn_reflns_Laue_measured_fraction_full 0.995
_diffrn_reflns_Laue_measured_fraction_max 0.989
_diffrn_reflns_limit_h_max 8
_diffrn_reflns_limit_h_min -5
_diffrn_reflns_limit_k_max 21
_diffrn_reflns_limit_k_min -22
_diffrn_reflns_limit_l_max 34
_diffrn_reflns_limit_l_min -33
_diffrn_reflns_number 14153
_diffrn_reflns_point_group_measured_fraction_full 0.995
_diffrn_reflns_point_group_measured_fraction_max 0.989
_diffrn_reflns_theta_full 67.684
_diffrn_reflns_theta_max 69.986
_diffrn_reflns_theta_min 3.153
_diffrn_source 'micro-focus sealed X-ray tube'
_diffrn_source_type 'PhotonJet (Cu) X-ray Source'
_exptl_absorpt_coefficient_mu 0.976
_exptl_absorpt_correction_T_max 1.000
_exptl_absorpt_correction_T_min 0.844
_exptl_absorpt_correction_type gaussian
_exptl_absorpt_process_details
;
CrysAlisPro 1.171.40.53 (Rigaku Oxford Diffraction, 2019)
Numerical absorption correction based on gaussian integration over
			a multifaceted crystal model
Empirical absorption correction using spherical harmonics,
 implemented in SCALE3 ABSPACK scaling algorithm.
;
_exptl_crystal_colour 'clear red'
_exptl_crystal_colour_lustre clear
_exptl_crystal_colour_primary red
_exptl_crystal_density_diffrn 1.498
_exptl_crystal_description needle
_exptl_crystal_F_000 1664
_exptl_crystal_preparation Luminescent
_exptl_crystal_recrystallization_method 'seeding in acetonitrile after liquid-assisted grinding'
_exptl_crystal_size_max 0.182
_exptl_crystal_size_mid 0.022
_exptl_crystal_size_min 0.016
_refine_diff_density_max 0.303
_refine_diff_density_min -0.344
_refine_diff_density_rms 0.083
_refine_ls_extinction_method none
_refine_ls_goodness_of_fit_ref 0.996
_refine_ls_hydrogen_treatment refall
_refine_ls_matrix_type full
_refine_ls_number_parameters 330
_refine_ls_number_reflns 3325
_refine_ls_number_restraints 0
_refine_ls_restrained_S_all 0.996
_refine_ls_R_factor_all 0.1082
_refine_ls_R_factor_gt 0.0617
_refine_ls_shift/su_max 0.000
_refine_ls_shift/su_mean 0.000
_refine_ls_structure_factor_coef Fsqd
_refine_ls_weighting_details 'w=1/[\s^2^(Fo^2^)+(0.0945P)^2^] where P=(Fo^2^+2Fc^2^)/3'
_refine_ls_weighting_scheme calc
_refine_ls_wR_factor_gt 0.1391
_refine_ls_wR_factor_ref 0.1645
_reflns_Friedel_coverage 0.000
_reflns_number_gt 2102
_reflns_number_total 3325
_reflns_threshold_expression 'I > 2\s(I)'
_cod_data_source_file d2ce00589a2.cif
_cod_data_source_block R_A
_cod_database_code 7245239
_shelx_shelxl_version_number 2018/3
_chemical_oxdiff_formula C18H17N5O6
_shelx_space_group_comment
;
The symmetry employed for this shelxl refinement is uniquely defined
by the following loop, which should always be used as a source of
symmetry information in preference to the above space-group names.
They are only intended as comments.
;
_olex2_refinement_description
;
;
_olex2_submission_special_instructions 'No special instructions were received'
_oxdiff_exptl_absorpt_empirical_details
;
Empirical correction (ABSPACK) includes:
- Absorption correction using spherical harmonics
- Frame scaling
;
_oxdiff_exptl_absorpt_empirical_full_max 1.846
_oxdiff_exptl_absorpt_empirical_full_min 0.605

loop_
_space_group_symop_operation_xyz
'x, y, z'
'-x+1/2, -y, z+1/2'
'-x, y+1/2, -z+1/2'
'x+1/2, -y+1/2, -z'
'-x, -y, -z'
'x-1/2, y, -z-1/2'
'x, -y-1/2, z-1/2'
'-x-1/2, y-1/2, z'

loop_
_atom_site_label
_atom_site_type_symbol
_atom_site_fract_x
_atom_site_fract_y
_atom_site_fract_z
_atom_site_U_iso_or_equiv
_atom_site_adp_type
_atom_site_occupancy
_atom_site_site_symmetry_order
_atom_site_calc_flag
_atom_site_refinement_flags_posn
_atom_site_refinement_flags_adp
_atom_site_refinement_flags_occupancy
_atom_site_disorder_assembly
_atom_site_disorder_group
O2 O 0.3429(3) 0.58462(10) 0.65993(7) 0.0303(5) Uani 1 1 d . . . . .
O6 O 0.6668(4) 0.96873(12) 0.78466(7) 0.0374(6) Uani 1 1 d . . . . .
O1 O 0.2944(4) 0.71157(11) 0.52135(7) 0.0384(6) Uani 1 1 d . . . . .
O4 O 0.4593(3) 0.68989(11) 0.71204(7) 0.0371(6) Uani 1 1 d . . . . .
O3 O 0.3958(3) 0.77035(11) 0.65321(7) 0.0369(6) Uani 1 1 d . . . . .
O5 O 0.4806(4) 0.89937(12) 0.83264(7) 0.0420(6) Uani 1 1 d . . . . .
N4 N 0.2554(3) 0.44919(12) 0.52435(8) 0.0234(5) Uani 1 1 d . . . . .
N3 N 0.2989(4) 0.51600(12) 0.59364(8) 0.0252(6) Uani 1 1 d . . . . .
N1 N 0.2431(3) 0.57891(12) 0.47021(8) 0.0257(6) Uani 1 1 d . . . . .
N2 N 0.3188(4) 0.64596(13) 0.58985(8) 0.0263(6) Uani 1 1 d . . . . .
N5 N 0.1674(4) 0.30855(13) 0.38069(8) 0.0285(6) Uani 1 1 d . . . . .
C10 C 0.2219(4) 0.51318(15) 0.44940(9) 0.0238(6) Uani 1 1 d . . . . .
C4 C 0.2754(4) 0.51608(14) 0.54635(9) 0.0227(6) Uani 1 1 d . . . . .
C1 C 0.2700(4) 0.58016(15) 0.51751(9) 0.0231(6) Uani 1 1 d . . . . .
C5 C 0.2291(4) 0.44533(16) 0.47533(9) 0.0229(6) Uani 1 1 d . . . . .
C2 C 0.2941(4) 0.65198(15) 0.54107(10) 0.0268(6) Uani 1 1 d . . . . .
C6 C 0.2089(4) 0.37902(16) 0.45147(11) 0.0257(6) Uani 1 1 d . . . . .
C9 C 0.1960(4) 0.50897(16) 0.39944(10) 0.0270(6) Uani 1 1 d . . . . .
C3 C 0.3200(4) 0.58096(14) 0.61510(9) 0.0239(6) Uani 1 1 d . . . . .
C7 C 0.1817(4) 0.37612(15) 0.40169(10) 0.0236(6) Uani 1 1 d . . . . .
C15 C 0.4496(4) 0.75581(16) 0.69318(10) 0.0289(7) Uani 1 1 d . . . . .
C8 C 0.1767(4) 0.44470(15) 0.37472(10) 0.0261(6) Uani 1 1 d . . . . .
C17 C 0.5431(5) 0.85866(16) 0.75592(10) 0.0299(7) Uani 1 1 d . . . . .
C18 C 0.5605(5) 0.91088(16) 0.79537(10) 0.0299(7) Uani 1 1 d . . . . .
C16 C 0.5100(4) 0.81263(16) 0.72674(10) 0.0301(7) Uani 1 1 d . . . . .
C11 C 0.2595(6) 0.38073(16) 0.55241(11) 0.0307(7) Uani 1 1 d . . . . .
C14 C 0.1685(6) 0.44965(18) 0.32099(11) 0.0320(7) Uani 1 1 d . . . . .
C12 C 0.2079(6) 0.24214(17) 0.40856(11) 0.0347(8) Uani 1 1 d . . . . .
C13 C 0.0643(5) 0.29404(19) 0.33602(11) 0.0340(8) Uani 1 1 d . . . . .
H14A H 0.041(5) 0.4449(17) 0.3097(11) 0.026(8) Uiso 1 1 d . . . . .
H12A H 0.330(6) 0.245(2) 0.4275(12) 0.045(10) Uiso 1 1 d . . . . .
H12B H 0.221(5) 0.201(2) 0.3868(12) 0.039(9) Uiso 1 1 d . . . . .
H12C H 0.112(5) 0.2294(18) 0.4302(11) 0.031(9) Uiso 1 1 d . . . . .
H13A H 0.156(5) 0.2864(18) 0.3065(12) 0.038(9) Uiso 1 1 d . . . . .
H13B H -0.037(5) 0.332(2) 0.3291(11) 0.037(9) Uiso 1 1 d . . . . .
H14B H 0.241(5) 0.4117(19) 0.3030(12) 0.037(9) Uiso 1 1 d . . . . .
H9 H 0.195(5) 0.5549(19) 0.3779(11) 0.037(9) Uiso 1 1 d . . . . .
H11A H 0.131(5) 0.3548(19) 0.5509(11) 0.035(9) Uiso 1 1 d . . . . .
H11B H 0.369(5) 0.353(2) 0.5394(12) 0.044(10) Uiso 1 1 d . . . . .
H6 H 0.212(4) 0.3397(18) 0.4687(11) 0.027(8) Uiso 1 1 d . . . . .
H14C H 0.214(6) 0.502(3) 0.3099(14) 0.065(12) Uiso 1 1 d . . . . .
H2 H 0.335(5) 0.686(2) 0.6070(13) 0.050(11) Uiso 1 1 d . . . . .
H11C H 0.289(5) 0.394(2) 0.5846(13) 0.043(10) Uiso 1 1 d . . . . .
H13C H -0.009(6) 0.254(3) 0.3400(14) 0.059(12) Uiso 1 1 d . . . . .
H6A H 0.669(6) 1.005(3) 0.8095(15) 0.064(12) Uiso 1 1 d . . . . .
H4 H 0.395(7) 0.655(3) 0.6872(17) 0.085(15) Uiso 1 1 d . . . . .

loop_
_atom_site_aniso_label
_atom_site_aniso_U_11
_atom_site_aniso_U_22
_atom_site_aniso_U_33
_atom_site_aniso_U_23
_atom_site_aniso_U_13
_atom_site_aniso_U_12
O2 0.0481(14) 0.0205(10) 0.0223(10) -0.0028(8) -0.0024(9) 0.0000(9)
O6 0.0576(16) 0.0238(11) 0.0308(12) -0.0026(9) 0.0046(10) -0.0101(10)
O1 0.0680(17) 0.0181(11) 0.0291(11) 0.0030(8) -0.0013(10) -0.0027(10)
O4 0.0546(15) 0.0243(11) 0.0324(11) -0.0030(9) -0.0066(10) 0.0004(11)
O3 0.0526(15) 0.0269(11) 0.0313(11) -0.0029(9) -0.0040(10) -0.0016(10)
O5 0.0627(17) 0.0315(12) 0.0319(12) -0.0026(9) 0.0100(11) -0.0059(12)
N4 0.0292(14) 0.0172(11) 0.0240(11) -0.0006(9) -0.0017(10) 0.0012(10)
N3 0.0346(15) 0.0195(12) 0.0216(11) -0.0016(9) -0.0010(10) 0.0018(10)
N1 0.0293(14) 0.0221(12) 0.0256(12) -0.0014(9) 0.0003(10) 0.0006(10)
N2 0.0374(16) 0.0188(12) 0.0226(12) -0.0025(10) -0.0009(10) -0.0030(11)
N5 0.0404(15) 0.0207(12) 0.0245(12) -0.0022(9) -0.0012(10) -0.0011(11)
C10 0.0249(15) 0.0215(14) 0.0251(14) -0.0011(11) 0.0012(12) 0.0005(12)
C4 0.0227(15) 0.0218(13) 0.0234(13) -0.0027(11) 0.0038(11) 0.0019(12)
C1 0.0259(16) 0.0220(14) 0.0214(13) -0.0012(11) 0.0018(11) -0.0001(12)
C5 0.0201(15) 0.0267(15) 0.0219(13) -0.0014(11) 0.0009(11) 0.0012(12)
C2 0.0316(17) 0.0245(15) 0.0242(14) 0.0003(12) 0.0001(12) -0.0003(13)
C6 0.0296(17) 0.0192(14) 0.0283(15) 0.0017(12) -0.0001(12) -0.0008(13)
C9 0.0304(17) 0.0252(15) 0.0252(14) 0.0008(12) -0.0003(12) 0.0005(13)
C3 0.0297(17) 0.0182(13) 0.0239(14) 0.0001(10) 0.0033(11) -0.0001(12)
C7 0.0227(16) 0.0242(14) 0.0238(13) -0.0028(11) 0.0030(11) -0.0006(12)
C15 0.0351(18) 0.0244(15) 0.0272(15) -0.0037(11) 0.0012(13) -0.0013(13)
C8 0.0267(16) 0.0244(15) 0.0271(15) -0.0009(12) -0.0009(11) -0.0014(13)
C17 0.0362(18) 0.0231(14) 0.0303(15) -0.0002(12) 0.0037(13) -0.0006(14)
C18 0.0349(18) 0.0248(14) 0.0298(15) 0.0008(12) -0.0015(13) 0.0020(14)
C16 0.0332(18) 0.0266(15) 0.0304(14) -0.0002(12) 0.0016(12) 0.0017(13)
C11 0.046(2) 0.0208(14) 0.0257(16) 0.0001(11) -0.0003(14) -0.0002(15)
C14 0.042(2) 0.0272(16) 0.0273(16) -0.0015(13) -0.0050(14) -0.0007(16)
C12 0.054(2) 0.0227(15) 0.0276(16) -0.0012(13) 0.0032(16) -0.0025(15)
C13 0.041(2) 0.0275(16) 0.0332(17) -0.0076(13) -0.0049(15) -0.0030(17)

loop_
_atom_type_symbol
_atom_type_description
_atom_type_scat_dispersion_real
_atom_type_scat_dispersion_imag
_atom_type_scat_source
C C 0.0181 0.0091 'International Tables Vol C Tables 4.2.6.8 and 6.1.1.4'
H H 0.0000 0.0000 'International Tables Vol C Tables 4.2.6.8 and 6.1.1.4'
N N 0.0311 0.0180 'International Tables Vol C Tables 4.2.6.8 and 6.1.1.4'
O O 0.0492 0.0322 'International Tables Vol C Tables 4.2.6.8 and 6.1.1.4'

loop_
_exptl_crystal_face_index_h
_exptl_crystal_face_index_k
_exptl_crystal_face_index_l
_exptl_crystal_face_perp_dist
2 0 1 0.1148
-2 0 -1 0.0636
0 1 2 0.0119
0 -1 -2 0.0067
0 0 1 0.0146
0 0 -1 0.0067
0 1 -2 0.0042
0 -1 1 0.0077

loop_
_geom_angle_atom_site_label_1
_geom_angle_atom_site_label_2
_geom_angle_atom_site_label_3
_geom_angle
_geom_angle_site_symmetry_1
_geom_angle_site_symmetry_3
_geom_angle_publ_flag
C18 O6 H6A 113(3) . . ?
C15 O4 H4 105(3) . . ?
C4 N4 C5 120.3(2) . . ?
C4 N4 C11 120.4(2) . . ?
C5 N4 C11 119.3(2) . . ?
C3 N3 C4 117.4(2) . . ?
C10 N1 C1 117.6(2) . . ?
C2 N2 H2 119(2) . . ?
C3 N2 C2 125.3(2) . . ?
C3 N2 H2 115(2) . . ?
C7 N5 C12 119.7(2) . . ?
C7 N5 C13 124.4(2) . . ?
C12 N5 C13 113.7(2) . . ?
N1 C10 C5 122.9(2) . . ?
N1 C10 C9 119.7(2) . . ?
C9 C10 C5 117.5(2) . . ?
N4 C4 C1 117.9(2) . . ?
N3 C4 N4 117.3(2) . . ?
N3 C4 C1 124.8(2) . . ?
N1 C1 C4 123.7(2) . . ?
N1 C1 C2 118.4(2) . . ?
C4 C1 C2 117.9(2) . . ?
N4 C5 C10 117.7(2) . . ?
C6 C5 N4 122.4(3) . . ?
C6 C5 C10 119.9(2) . . ?
O1 C2 N2 121.4(3) . . ?
O1 C2 C1 125.8(3) . . ?
N2 C2 C1 112.9(2) . . ?
C5 C6 C7 121.6(3) . . ?
C5 C6 H6 116(2) . . ?
C7 C6 H6 122(2) . . ?
C10 C9 H9 122.5(18) . . ?
C8 C9 C10 124.2(3) . . ?
C8 C9 H9 113.2(18) . . ?
O2 C3 N3 120.5(2) . . ?
O2 C3 N2 117.8(2) . . ?
N3 C3 N2 121.7(2) . . ?
N5 C7 C6 118.1(2) . . ?
N5 C7 C8 122.9(2) . . ?
C6 C7 C8 119.0(2) . . ?
O4 C15 C16 111.8(3) . . ?
O3 C15 O4 126.1(3) . . ?
O3 C15 C16 122.2(3) . . ?
C9 C8 C7 117.7(3) . . ?
C9 C8 C14 117.4(3) . . ?
C7 C8 C14 124.7(3) . . ?
C16 C17 C18 171.9(3) . . ?
O6 C18 C17 113.0(3) . . ?
O5 C18 O6 126.6(3) . . ?
O5 C18 C17 120.5(3) . . ?
C17 C16 C15 174.1(3) . . ?
N4 C11 H11A 110.6(19) . . ?
N4 C11 H11B 105(2) . . ?
N4 C11 H11C 107(2) . . ?
H11A C11 H11B 115(3) . . ?
H11A C11 H11C 110(3) . . ?
H11B C11 H11C 108(3) . . ?
C8 C14 H14A 111.4(19) . . ?
C8 C14 H14B 116.5(19) . . ?
C8 C14 H14C 110(2) . . ?
H14A C14 H14B 104(3) . . ?
H14A C14 H14C 105(3) . . ?
H14B C14 H14C 109(3) . . ?
N5 C12 H12A 114(2) . . ?
N5 C12 H12B 108(2) . . ?
N5 C12 H12C 114(2) . . ?
H12A C12 H12B 107(3) . . ?
H12A C12 H12C 106(3) . . ?
H12B C12 H12C 107(3) . . ?
N5 C13 H13A 113.5(18) . . ?
N5 C13 H13B 112.6(18) . . ?
N5 C13 H13C 109(3) . . ?
H13A C13 H13B 111(3) . . ?
H13A C13 H13C 110(3) . . ?
H13B C13 H13C 101(3) . . ?

loop_
_geom_bond_atom_site_label_1
_geom_bond_atom_site_label_2
_geom_bond_distance
_geom_bond_site_symmetry_2
_geom_bond_publ_flag
O2 C3 1.269(3) . ?
O6 C18 1.319(4) . ?
O6 H6A 0.96(5) . ?
O1 C2 1.215(3) . ?
O4 C15 1.310(3) . ?
O4 H4 1.05(5) . ?
O3 C15 1.211(3) . ?
O5 C18 1.202(3) . ?
N4 C4 1.369(3) . ?
N4 C5 1.388(3) . ?
N4 C11 1.471(4) . ?
N3 C4 1.336(3) . ?
N3 C3 1.332(3) . ?
N1 C10 1.336(3) . ?
N1 C1 1.339(3) . ?
N2 C2 1.383(4) . ?
N2 C3 1.376(3) . ?
N2 H2 0.88(4) . ?
N5 C7 1.364(4) . ?
N5 C12 1.464(4) . ?
N5 C13 1.467(4) . ?
C10 C5 1.431(4) . ?
C10 C9 1.414(4) . ?
C4 C1 1.417(4) . ?
C1 C2 1.471(4) . ?
C5 C6 1.384(4) . ?
C6 C7 1.410(4) . ?
C6 H6 0.86(3) . ?
C9 C8 1.363(4) . ?
C9 H9 1.03(3) . ?
C7 C8 1.457(4) . ?
C15 C16 1.458(4) . ?
C8 C14 1.510(4) . ?
C17 C18 1.462(4) . ?
C17 C16 1.192(4) . ?
C11 H11A 1.01(3) . ?
C11 H11B 0.99(4) . ?
C11 H11C 0.96(4) . ?
C14 H14A 0.94(3) . ?
C14 H14B 0.99(4) . ?
C14 H14C 1.05(5) . ?
C12 H12A 1.00(4) . ?
C12 H12B 0.97(4) . ?
C12 H12C 0.93(3) . ?
C13 H13A 1.06(4) . ?
C13 H13B 1.01(4) . ?
C13 H13C 0.90(5) . ?

loop_
_geom_hbond_atom_site_label_D
_geom_hbond_atom_site_label_H
_geom_hbond_atom_site_label_A
_geom_hbond_distance_DH
_geom_hbond_distance_HA
_geom_hbond_distance_DA
_geom_hbond_angle_DHA
_geom_hbond_site_symmetry_A
_geom_hbond_publ_flag
O6 H6A O2 0.96(5) 1.68(5) 2.616(3) 164(4) 3_656 yes
O4 H4 O2 1.05(5) 1.53(5) 2.538(3) 161(4) . yes

loop_
_geom_torsion_atom_site_label_1
_geom_torsion_atom_site_label_2
_geom_torsion_atom_site_label_3
_geom_torsion_atom_site_label_4
_geom_torsion
_geom_torsion_site_symmetry_1
_geom_torsion_site_symmetry_2
_geom_torsion_site_symmetry_3
_geom_torsion_site_symmetry_4
_geom_torsion_publ_flag
N4 C4 C1 N1 1.2(4) . . . . ?
N4 C4 C1 C2 -179.2(3) . . . . ?
N4 C5 C6 C7 179.8(3) . . . . ?
N3 C4 C1 N1 -178.8(3) . . . . ?
N3 C4 C1 C2 0.7(4) . . . . ?
N1 C10 C5 N4 1.4(4) . . . . ?
N1 C10 C5 C6 -179.0(3) . . . . ?
N1 C10 C9 C8 178.7(3) . . . . ?
N1 C1 C2 O1 -1.0(5) . . . . ?
N1 C1 C2 N2 179.4(3) . . . . ?
N5 C7 C8 C9 -178.8(3) . . . . ?
N5 C7 C8 C14 -4.1(5) . . . . ?
C10 N1 C1 C4 -0.6(4) . . . . ?
C10 N1 C1 C2 179.9(3) . . . . ?
C10 C5 C6 C7 0.2(4) . . . . ?
C10 C9 C8 C7 0.5(4) . . . . ?
C10 C9 C8 C14 -174.5(3) . . . . ?
C4 N4 C5 C10 -0.7(4) . . . . ?
C4 N4 C5 C6 179.7(3) . . . . ?
C4 N3 C3 O2 -180.0(3) . . . . ?
C4 N3 C3 N2 -0.3(4) . . . . ?
C4 C1 C2 O1 179.4(3) . . . . ?
C4 C1 C2 N2 -0.2(4) . . . . ?
C1 N1 C10 C5 -0.8(4) . . . . ?
C1 N1 C10 C9 -179.1(3) . . . . ?
C5 N4 C4 N3 179.5(2) . . . . ?
C5 N4 C4 C1 -0.5(4) . . . . ?
C5 C10 C9 C8 0.3(4) . . . . ?
C5 C6 C7 N5 178.5(3) . . . . ?
C5 C6 C7 C8 0.7(4) . . . . ?
C2 N2 C3 O2 -179.4(3) . . . . ?
C2 N2 C3 N3 0.9(5) . . . . ?
C6 C7 C8 C9 -1.0(4) . . . . ?
C6 C7 C8 C14 173.6(3) . . . . ?
C9 C10 C5 N4 179.7(2) . . . . ?
C9 C10 C5 C6 -0.7(4) . . . . ?
C3 N3 C4 N4 179.5(3) . . . . ?
C3 N3 C4 C1 -0.5(4) . . . . ?
C3 N2 C2 O1 179.8(3) . . . . ?
C3 N2 C2 C1 -0.6(4) . . . . ?
C11 N4 C4 N3 0.2(4) . . . . ?
C11 N4 C4 C1 -179.9(3) . . . . ?
C11 N4 C5 C10 178.7(3) . . . . ?
C11 N4 C5 C6 -0.9(4) . . . . ?
C12 N5 C7 C6 -8.7(4) . . . . ?
C12 N5 C7 C8 169.0(3) . . . . ?
C13 N5 C7 C6 153.6(3) . . . . ?
C13 N5 C7 C8 -28.7(4) . . . . ?

loop_
_exptl_oxdiff_crystal_face_indexfrac_h
_exptl_oxdiff_crystal_face_indexfrac_k
_exptl_oxdiff_crystal_face_indexfrac_l
_exptl_oxdiff_crystal_face_x
_exptl_oxdiff_crystal_face_y
_exptl_oxdiff_crystal_face_z
2.0004 0.0064 0.9946 -0.0458 -0.2295 0.3798
-2.0004 -0.0064 -0.9946 0.0458 0.2295 -0.3798
-0.0010 1.0000 2.0007 0.0616 0.0951 0.0803
0.0010 -1.0000 -2.0007 -0.0616 -0.0951 -0.0803
-0.0002 0.0002 1.0006 -0.0107 0.0430 0.0325
0.0002 -0.0002 -1.0006 0.0107 -0.0430 -0.0325
-0.0002 0.9992 -2.0018 0.1044 -0.0769 -0.0497
0.0004 -0.9994 1.0012 -0.0937 0.0339 0.0172
